data_1523998
loop_
_publ_author_name
'Aurivillius, K.'
'Stalhandske, C.'

_publ_section_title
;
 An X-ray single crystal study of K2 Hg Cl4 H2 O
;
_journal_name_full 'Acta Chemica Scandinavica (1-27,1973-42,1988)'
_journal_page_first 1086
_journal_page_last 1088
_journal_volume 27
_journal_year 1973
_chemical_formula_sum 'Cl4 H2 Hg K2 O'
_chemical_name_systematic 'K2 (Hg Cl4) (H2 O)'
_space_group_IT_number 55
_symmetry_space_group_name_Hall '-P 2 2ab'
_symmetry_space_group_name_H-M 'P b a m'
_cell_angle_alpha 90
_cell_angle_beta 90
_cell_angle_gamma 90
_cell_formula_units_Z 4
_cell_length_a 8.258
_cell_length_b 11.662
_cell_length_c 8.925
_cell_volume 859.520
_citation_journal_id_ASTM ACSAA4
_cod_data_source_file Aurivillius_ACSAA4_1973_1480.cif
_cod_data_source_block H2Cl4Hg1K2O1
_cod_original_cell_volume 859.5203
_cod_original_formula_sum 'H2 Cl4 Hg1 K2 O1'
_cod_database_code 1523998

loop_
_symmetry_equiv_pos_as_xyz
x,y,z
-x,-y,z
x+1/2,-y+1/2,-z
-x+1/2,y+1/2,-z
-x,-y,-z
x,y,-z
-x-1/2,y-1/2,z
x-1/2,-y-1/2,z

loop_
_atom_site_label
_atom_site_type_symbol
_atom_site_fract_x
_atom_site_fract_y
_atom_site_fract_z
_atom_site_occupancy
_atom_site_U_iso_or_equiv
Hg1 Hg+2 0 0 0.22925 1 0.0
K2 K+1 0.1047 0.3047 0.5 1 0.0
K1 K+1 0.0819 0.341 0 1 0.0
Cl1 Cl-1 0.2042 0.0763 0 1 0.0
Cl2 Cl-1 0.2489 0.0601 0.5 1 0.0
O1 O-2 0 0.5 0.2312 1 0.0
Cl3 Cl-1 -0.1169 0.186 0.252 1 0.0
